data_7060259
loop_
_publ_author_name
'Agarwal, Pratibha'
'Kumar, Akhilesh'
Richa,
'Verma, Indresh'
'Erande, Rohan D.'
'K\/lak, Julia'
'Mota, Antonio J.'
'Arora, Himanshu'
'Rajput, Amit'

_publ_section_title
;
 The reversible inter-conversion of copper(ii) dimers bearing
 phenolate-based ligands in their monomers: theoretical and experimental
 viewpoints
;
_journal_issue 3
_journal_name_full 'New Journal of Chemistry'
_journal_page_first 1203
_journal_page_last 1215
_journal_paper_doi 10.1039/D0NJ00484G
_journal_volume 45
_journal_year 2021
_chemical_formula_moiety 'C24 H25 Cu N5 O, 2(Cl O4)'
_chemical_formula_sum 'C24 H25 Cl2 Cu N5 O9'
_chemical_formula_weight 661.93
_space_group_crystal_system monoclinic
_space_group_IT_number 14
_space_group_name_Hall '-P 2ybc'
_space_group_name_H-M_alt 'P 1 21/c 1'
_atom_sites_solution_hydrogens mixed
_atom_sites_solution_primary dual
_audit_creation_date 2019-03-16
_audit_creation_method
;
Olex2 1.2
(compiled 2018.05.29 svn.r3508 for OlexSys, GUI svn.r5506)
;
_audit_update_record
;
2020-01-18 deposited with the CCDC.	2020-12-03 downloaded from the CCDC.
;
_cell_angle_alpha 90
_cell_angle_beta 100.260(2)
_cell_angle_gamma 90
_cell_formula_units_Z 4
_cell_length_a 17.5941(9)
_cell_length_b 12.3401(7)
_cell_length_c 12.9129(7)
_cell_measurement_reflns_used 9949
_cell_measurement_temperature 100(2)
_cell_measurement_theta_max 28.29
_cell_measurement_theta_min 2.30
_cell_volume 2758.7(3)
_computing_cell_refinement 'SAINT V8.38A (?, 2016)'
_computing_data_reduction 'SAINT V8.38A (?, 2016)'
_computing_molecular_graphics 'Olex2 (Dolomanov et al., 2009)'
_computing_publication_material 'Olex2 (Dolomanov et al., 2009)'
_computing_structure_refinement 'ShelXL (Sheldrick, 2015)'
_computing_structure_solution 'ShelXT (Sheldrick, 2015)'
_diffrn_ambient_temperature 100(2)
_diffrn_measured_fraction_theta_full 0.998
_diffrn_measured_fraction_theta_max 0.994
_diffrn_measurement_device_type 'Bruker APEX-II CCD'
_diffrn_measurement_method '\f and \w scans'
_diffrn_radiation_type MoK\a
_diffrn_radiation_wavelength 0.71073
_diffrn_reflns_av_R_equivalents 0.0653
_diffrn_reflns_av_unetI/netI 0.0579
_diffrn_reflns_Laue_measured_fraction_full 0.998
_diffrn_reflns_Laue_measured_fraction_max 0.994
_diffrn_reflns_limit_h_max 23
_diffrn_reflns_limit_h_min -23
_diffrn_reflns_limit_k_max 16
_diffrn_reflns_limit_k_min -15
_diffrn_reflns_limit_l_max 17
_diffrn_reflns_limit_l_min -17
_diffrn_reflns_number 32807
_diffrn_reflns_point_group_measured_fraction_full 0.998
_diffrn_reflns_point_group_measured_fraction_max 0.994
_diffrn_reflns_theta_full 25.242
_diffrn_reflns_theta_max 28.314
_diffrn_reflns_theta_min 2.711
_diffrn_standards_number 0
_exptl_absorpt_coefficient_mu 1.047
_exptl_absorpt_correction_T_max 0.7457
_exptl_absorpt_correction_T_min 0.6445
_exptl_absorpt_correction_type empirical
_exptl_absorpt_process_details
;
SADABS-2016/2 (Bruker,2016/2) was used for absorption correction.
wR2(int) was 0.1067 before and 0.0619 after correction.
The Ratio of minimum to maximum transmission is 0.8643.
The \l/2 correction factor is Not present.
;
_exptl_crystal_colour 'dark green'
_exptl_crystal_density_diffrn 1.594
_exptl_crystal_density_method 'NOT MEASURED'
_exptl_crystal_description block
_exptl_crystal_F_000 1356
_exptl_crystal_size_max 0.2
_exptl_crystal_size_mid 0.1
_exptl_crystal_size_min 0.1
_refine_diff_density_max 0.834
_refine_diff_density_min -0.771
_refine_diff_density_rms 0.111
_refine_ls_extinction_method none
_refine_ls_goodness_of_fit_ref 1.161
_refine_ls_hydrogen_treatment mixed
_refine_ls_matrix_type full
_refine_ls_number_parameters 376
_refine_ls_number_reflns 6846
_refine_ls_number_restraints 0
_refine_ls_restrained_S_all 1.161
_refine_ls_R_factor_all 0.0919
_refine_ls_R_factor_gt 0.0675
_refine_ls_shift/su_max 0.000
_refine_ls_shift/su_mean 0.000
_refine_ls_structure_factor_coef Fsqd
_refine_ls_weighting_details 'w=1/[\s^2^(Fo^2^)+(0.0113P)^2^+10.8595P] where P=(Fo^2^+2Fc^2^)/3'
_refine_ls_weighting_scheme calc
_refine_ls_wR_factor_gt 0.1159
_refine_ls_wR_factor_ref 0.1255
_reflns_Friedel_coverage 0.000
_reflns_number_gt 5369
_reflns_number_total 6846
_reflns_threshold_expression 'I > 2\s(I)'
_cod_data_source_file d0nj00484g2.cif
_cod_data_source_block 11marb
_cod_depositor_comments 'Adding full bibliography for 7060257--7060260.cif.'
_cod_database_code 7060259
_shelx_shelxl_version_number 2016/6
_shelx_space_group_comment
;
The symmetry employed for this shelxl refinement is uniquely defined
by the following loop, which should always be used as a source of
symmetry information in preference to the above space-group names.
They are only intended as comments.
;
_shelx_estimated_absorpt_t_max 0.901
_shelx_estimated_absorpt_t_min 0.882
_olex2_refinement_description
;
1. Fixed Uiso
 At 1.2 times of:
  All C(H) groups, All C(H,H) groups
 At 1.5 times of:
  All C(H,H,H) groups
2.a Secondary CH2 refined with riding coordinates:
 C16(H16A,H16B), C9(H9A,H9B), C10(H10A,H10B)
2.b Aromatic/amide H refined with riding coordinates:
 C2(H2), C18(H18), C21(H21), C20(H20), C5(H5), C19(H19), C3(H3), C12(H12),
 C4(H4), C15(H15), C13(H13), C14(H14)
2.c Idealised Me refined as rotating group:
 C7(H7A,H7B,H7C), C24(H24A,H24B,H24C)
;
_olex2_submission_special_instructions 'No special instructions were received'

loop_
_space_group_symop_operation_xyz
'x, y, z'
'-x, y+1/2, -z+1/2'
'-x, -y, -z'
'x, -y-1/2, z-1/2'

loop_
_atom_site_label
_atom_site_type_symbol
_atom_site_fract_x
_atom_site_fract_y
_atom_site_fract_z
_atom_site_U_iso_or_equiv
_atom_site_adp_type
_atom_site_occupancy
_atom_site_site_symmetry_order
_atom_site_calc_flag
_atom_site_refinement_flags_posn
_atom_site_refinement_flags_adp
_atom_site_refinement_flags_occupancy
_atom_site_disorder_assembly
_atom_site_disorder_group
Cu1 Cu 0.23604(3) 0.37932(4) 0.37232(3) 0.01427(11) Uani 1 1 d . . . . .
Cl2 Cl 0.55980(5) 0.21257(7) 0.21644(7) 0.01874(19) Uani 1 1 d . . . . .
Cl1 Cl -0.02998(6) 0.19398(8) 0.37170(8) 0.0254(2) Uani 1 1 d . . . . .
O1 O 0.17850(17) 0.2796(2) 0.4990(2) 0.0180(6) Uani 1 1 d . . . . .
O9 O 0.64114(15) 0.1941(2) 0.2484(2) 0.0255(6) Uani 1 1 d . . . . .
O6 O 0.54613(17) 0.2857(3) 0.1283(2) 0.0323(7) Uani 1 1 d . . . . .
O7 O 0.52807(18) 0.2569(3) 0.3020(2) 0.0345(8) Uani 1 1 d . . . . .
N1 N 0.27001(17) 0.2359(2) 0.3338(2) 0.0142(6) Uani 1 1 d . . . . .
O4 O 0.04377(17) 0.1655(3) 0.4351(2) 0.0346(8) Uani 1 1 d . . . . .
N3 N 0.34083(16) 0.3799(3) 0.4700(2) 0.0138(6) Uani 1 1 d . . . . .
O8 O 0.52128(16) 0.1112(2) 0.1843(2) 0.0308(7) Uani 1 1 d . . . . .
O5 O -0.08822(17) 0.1291(3) 0.4053(3) 0.0383(8) Uani 1 1 d . . . . .
N4 N 0.23675(19) 0.5335(3) 0.4156(2) 0.0217(7) Uani 1 1 d . . . . .
O3 O -0.0248(2) 0.1702(3) 0.2638(3) 0.0426(9) Uani 1 1 d . . . . .
N2 N 0.35972(18) 0.1083(3) 0.3665(2) 0.0197(7) Uani 1 1 d . . . . .
N5 N 0.13173(18) 0.3850(3) 0.2844(2) 0.0192(7) Uani 1 1 d . . . . .
O2 O -0.0434(2) 0.3056(3) 0.3837(3) 0.0519(10) Uani 1 1 d . . . . .
C8 C 0.3418(2) 0.2132(3) 0.3783(3) 0.0159(7) Uani 1 1 d . . . . .
C16 C 0.3273(2) 0.3520(3) 0.5791(3) 0.0137(7) Uani 1 1 d . . . . .
H16A H 0.374597 0.365400 0.628819 0.016 Uiso 1 1 calc R . . . .
H16B H 0.287999 0.400117 0.596958 0.016 Uiso 1 1 calc R . . . .
C1 C 0.2380(2) 0.1390(3) 0.2901(3) 0.0164(7) Uani 1 1 d . . . . .
C9 C 0.3928(2) 0.2996(3) 0.4328(3) 0.0180(8) Uani 1 1 d . . . . .
H9A H 0.428512 0.269653 0.491727 0.022 Uiso 1 1 calc R . . . .
H9B H 0.422176 0.333269 0.384678 0.022 Uiso 1 1 calc R . . . .
C17 C 0.3027(2) 0.2373(3) 0.5916(3) 0.0151(7) Uani 1 1 d . . . . .
C23 C 0.0726(2) 0.3956(3) 0.2331(3) 0.0180(8) Uani 1 1 d . . . . .
C2 C 0.1653(2) 0.1152(3) 0.2320(3) 0.0211(8) Uani 1 1 d . . . . .
H2 H 0.127033 0.167792 0.217717 0.025 Uiso 1 1 calc R . . . .
C18 C 0.3539(2) 0.1625(3) 0.6459(3) 0.0171(7) Uani 1 1 d . . . . .
H18 H 0.404603 0.183328 0.671111 0.021 Uiso 1 1 calc R . . . .
C10 C 0.3713(2) 0.4916(3) 0.4702(3) 0.0188(8) Uani 1 1 d . . . . .
H10A H 0.396766 0.501814 0.410255 0.023 Uiso 1 1 calc R . . . .
H10B H 0.408878 0.503751 0.533828 0.023 Uiso 1 1 calc R . . . .
C6 C 0.2943(2) 0.0583(3) 0.3107(3) 0.0189(8) Uani 1 1 d . . . . .
C22 C 0.2270(2) 0.2034(3) 0.5526(3) 0.0162(7) Uani 1 1 d . . . . .
C21 C 0.2039(2) 0.0974(3) 0.5680(3) 0.0184(8) Uani 1 1 d . . . . .
H21 H 0.153938 0.074977 0.540328 0.022 Uiso 1 1 calc R . . . .
C11 C 0.3061(2) 0.5705(3) 0.4650(3) 0.0191(8) Uani 1 1 d . . . . .
C20 C 0.2557(2) 0.0261(3) 0.6249(3) 0.0228(8) Uani 1 1 d . . . . .
H20 H 0.239794 -0.043765 0.637405 0.027 Uiso 1 1 calc R . . . .
C7 C 0.4324(2) 0.0545(3) 0.4088(3) 0.0274(9) Uani 1 1 d . . . . .
H7A H 0.453625 0.023043 0.352235 0.041 Uiso 1 1 calc GR . . . .
H7B H 0.423239 -0.001497 0.456795 0.041 Uiso 1 1 calc GR . . . .
H7C H 0.468100 0.106348 0.445328 0.041 Uiso 1 1 calc GR . . . .
C5 C 0.2814(3) -0.0482(3) 0.2765(3) 0.0270(9) Uani 1 1 d . . . . .
H5 H 0.319105 -0.101472 0.291732 0.032 Uiso 1 1 calc R . . . .
C19 C 0.3309(2) 0.0570(3) 0.6633(3) 0.0217(8) Uani 1 1 d . . . . .
H19 H 0.365674 0.007997 0.700333 0.026 Uiso 1 1 calc R . . . .
C3 C 0.1527(3) 0.0101(4) 0.1965(3) 0.0270(9) Uani 1 1 d . . . . .
H3 H 0.105074 -0.008017 0.156511 0.032 Uiso 1 1 calc R . . . .
C24 C -0.0020(2) 0.4067(4) 0.1654(3) 0.0281(10) Uani 1 1 d . . . . .
H24A H 0.005167 0.419715 0.094472 0.042 Uiso 1 1 calc GR . . . .
H24B H -0.029392 0.466514 0.189001 0.042 Uiso 1 1 calc GR . . . .
H24C H -0.031224 0.341369 0.167815 0.042 Uiso 1 1 calc GR . . . .
C12 C 0.3162(3) 0.6744(3) 0.5042(3) 0.0278(9) Uani 1 1 d . . . . .
H12 H 0.364313 0.697211 0.539512 0.033 Uiso 1 1 calc R . . . .
C4 C 0.2094(3) -0.0699(3) 0.2188(3) 0.0301(10) Uani 1 1 d . . . . .
H4 H 0.198139 -0.139870 0.194038 0.036 Uiso 1 1 calc R . . . .
C15 C 0.1762(3) 0.6014(4) 0.4044(4) 0.0344(11) Uani 1 1 d . . . . .
H15 H 0.127999 0.576504 0.371528 0.041 Uiso 1 1 calc R . . . .
C13 C 0.2538(3) 0.7440(4) 0.4901(4) 0.0382(12) Uani 1 1 d . . . . .
H13 H 0.259569 0.815071 0.514175 0.046 Uiso 1 1 calc R . . . .
C14 C 0.1831(3) 0.7068(4) 0.4401(4) 0.0438(13) Uani 1 1 d . . . . .
H14 H 0.140265 0.752331 0.430445 0.053 Uiso 1 1 calc R . . . .
H1 H 0.143(3) 0.259(4) 0.480(4) 0.031(16) Uiso 1 1 d . . . . .

loop_
_atom_site_aniso_label
_atom_site_aniso_U_11
_atom_site_aniso_U_22
_atom_site_aniso_U_33
_atom_site_aniso_U_23
_atom_site_aniso_U_13
_atom_site_aniso_U_12
Cu1 0.0159(2) 0.0135(2) 0.0124(2) -0.00136(18) -0.00003(16) 0.00284(18)
Cl2 0.0184(4) 0.0174(5) 0.0204(4) 0.0009(4) 0.0034(3) 0.0026(4)
Cl1 0.0199(5) 0.0224(5) 0.0324(5) 0.0064(4) 0.0003(4) 0.0002(4)
O1 0.0149(14) 0.0224(15) 0.0163(13) 0.0006(11) 0.0012(11) -0.0001(12)
O9 0.0165(13) 0.0234(15) 0.0357(16) 0.0053(13) 0.0020(12) 0.0013(12)
O6 0.0313(17) 0.0374(19) 0.0269(15) 0.0146(14) 0.0015(13) 0.0038(14)
O7 0.0324(17) 0.045(2) 0.0258(15) -0.0084(15) 0.0059(13) 0.0120(15)
N1 0.0185(15) 0.0132(15) 0.0114(13) -0.0010(12) 0.0041(11) 0.0022(12)
O4 0.0214(15) 0.0373(19) 0.0405(18) 0.0105(15) -0.0071(13) -0.0042(14)
N3 0.0154(14) 0.0151(15) 0.0109(13) -0.0009(12) 0.0029(11) -0.0004(12)
O8 0.0249(15) 0.0216(16) 0.0445(18) -0.0045(14) 0.0019(13) -0.0027(13)
O5 0.0228(16) 0.040(2) 0.054(2) 0.0031(17) 0.0109(15) -0.0082(14)
N4 0.0273(18) 0.0161(17) 0.0192(15) -0.0030(13) -0.0029(13) 0.0061(14)
O3 0.050(2) 0.046(2) 0.0308(17) 0.0019(16) 0.0049(15) -0.0068(17)
N2 0.0229(16) 0.0188(17) 0.0185(15) 0.0009(13) 0.0068(13) 0.0056(14)
N5 0.0190(16) 0.0184(17) 0.0194(15) -0.0006(13) 0.0017(13) 0.0012(13)
O2 0.054(2) 0.0264(19) 0.078(3) 0.0052(19) 0.020(2) 0.0095(17)
C8 0.0221(18) 0.0176(19) 0.0090(15) 0.0027(14) 0.0056(13) 0.0060(15)
C16 0.0174(17) 0.0152(18) 0.0082(15) 0.0013(13) 0.0015(13) 0.0004(14)
C1 0.0252(19) 0.0164(19) 0.0099(15) 0.0013(14) 0.0097(14) -0.0017(15)
C9 0.0151(17) 0.024(2) 0.0155(17) 0.0000(15) 0.0045(14) 0.0046(15)
C17 0.0204(18) 0.0177(19) 0.0086(15) -0.0003(14) 0.0064(13) -0.0014(15)
C23 0.025(2) 0.0157(19) 0.0132(16) -0.0004(14) 0.0036(15) -0.0019(15)
C2 0.0234(19) 0.024(2) 0.0176(17) -0.0010(16) 0.0084(15) -0.0024(17)
C18 0.0183(18) 0.0211(19) 0.0118(16) -0.0013(15) 0.0024(14) 0.0019(15)
C10 0.0224(19) 0.0186(19) 0.0157(17) 0.0009(15) 0.0041(15) -0.0046(16)
C6 0.0238(19) 0.019(2) 0.0151(17) 0.0024(15) 0.0072(15) 0.0017(16)
C22 0.0198(18) 0.0186(19) 0.0113(16) 0.0003(14) 0.0059(13) 0.0011(15)
C21 0.0209(18) 0.020(2) 0.0152(17) -0.0020(15) 0.0058(14) -0.0050(15)
C11 0.030(2) 0.0171(19) 0.0104(16) 0.0015(15) 0.0048(15) -0.0024(16)
C20 0.033(2) 0.0157(19) 0.0212(18) -0.0016(16) 0.0081(17) -0.0017(17)
C7 0.029(2) 0.022(2) 0.031(2) 0.0074(18) 0.0047(18) 0.0118(18)
C5 0.041(3) 0.019(2) 0.025(2) 0.0036(17) 0.0150(19) 0.0051(18)
C19 0.028(2) 0.022(2) 0.0168(17) 0.0001(16) 0.0065(16) 0.0069(17)
C3 0.030(2) 0.027(2) 0.026(2) -0.0065(18) 0.0118(18) -0.0095(18)
C24 0.023(2) 0.033(2) 0.024(2) 0.0104(18) -0.0046(17) -0.0034(18)
C12 0.041(3) 0.020(2) 0.022(2) -0.0017(17) 0.0046(18) -0.0073(19)
C4 0.045(3) 0.017(2) 0.033(2) -0.0059(18) 0.019(2) -0.0117(19)
C15 0.035(2) 0.026(2) 0.035(2) -0.010(2) -0.011(2) 0.012(2)
C13 0.065(3) 0.015(2) 0.032(2) -0.0084(19) 0.000(2) 0.003(2)
C14 0.057(3) 0.024(3) 0.044(3) -0.007(2) -0.011(2) 0.020(2)

loop_
_atom_type_symbol
_atom_type_description
_atom_type_scat_dispersion_real
_atom_type_scat_dispersion_imag
_atom_type_scat_source
C C 0.0033 0.0016 'International Tables Vol C Tables 4.2.6.8 and 6.1.1.4'
H H 0.0000 0.0000 'International Tables Vol C Tables 4.2.6.8 and 6.1.1.4'
Cl Cl 0.1484 0.1585 'International Tables Vol C Tables 4.2.6.8 and 6.1.1.4'
Cu Cu 0.3201 1.2651 'International Tables Vol C Tables 4.2.6.8 and 6.1.1.4'
N N 0.0061 0.0033 'International Tables Vol C Tables 4.2.6.8 and 6.1.1.4'
O O 0.0106 0.0060 'International Tables Vol C Tables 4.2.6.8 and 6.1.1.4'

loop_
_geom_angle_atom_site_label_1
_geom_angle_atom_site_label_2
_geom_angle_atom_site_label_3
_geom_angle
_geom_angle_site_symmetry_1
_geom_angle_site_symmetry_3
_geom_angle_publ_flag
N1 Cu1 O1 83.98(11) . . ?
N1 Cu1 N3 82.93(12) . . ?
N1 Cu1 N4 162.01(13) . . ?
N1 Cu1 N5 100.36(13) . . ?
N3 Cu1 O1 91.41(11) . . ?
N4 Cu1 O1 106.34(12) . . ?
N4 Cu1 N3 82.13(13) . . ?
N5 Cu1 O1 87.06(12) . . ?
N5 Cu1 N3 176.19(13) . . ?
N5 Cu1 N4 94.95(13) . . ?
O9 Cl2 O6 110.18(17) . . ?
O9 Cl2 O8 109.69(17) . . ?
O6 Cl2 O8 108.15(19) . . ?
O7 Cl2 O9 110.15(18) . . ?
O7 Cl2 O6 109.72(19) . . ?
O7 Cl2 O8 108.92(19) . . ?
O5 Cl1 O4 108.12(19) . . ?
O5 Cl1 O3 110.6(2) . . ?
O3 Cl1 O4 107.0(2) . . ?
O2 Cl1 O4 109.0(2) . . ?
O2 Cl1 O5 111.8(2) . . ?
O2 Cl1 O3 110.2(2) . . ?
C22 O1 Cu1 113.2(2) . . ?
C8 N1 Cu1 113.1(2) . . ?
C8 N1 C1 106.2(3) . . ?
C1 N1 Cu1 139.1(3) . . ?
C16 N3 Cu1 107.5(2) . . ?
C9 N3 Cu1 109.8(2) . . ?
C9 N3 C16 111.0(3) . . ?
C10 N3 Cu1 107.0(2) . . ?
C10 N3 C16 109.1(3) . . ?
C10 N3 C9 112.3(3) . . ?
C11 N4 Cu1 114.6(3) . . ?
C15 N4 Cu1 127.1(3) . . ?
C15 N4 C11 118.2(4) . . ?
C8 N2 C6 107.3(3) . . ?
C8 N2 C7 127.1(3) . . ?
C6 N2 C7 125.6(3) . . ?
C23 N5 Cu1 175.4(3) . . ?
N1 C8 N2 112.3(3) . . ?
N1 C8 C9 120.2(3) . . ?
N2 C8 C9 127.5(3) . . ?
C17 C16 N3 114.3(3) . . ?
C2 C1 N1 131.5(4) . . ?
C2 C1 C6 120.3(4) . . ?
C6 C1 N1 108.2(3) . . ?
N3 C9 C8 106.1(3) . . ?
C18 C17 C16 120.5(3) . . ?
C18 C17 C22 118.2(3) . . ?
C22 C17 C16 121.2(3) . . ?
N5 C23 C24 178.1(4) . . ?
C3 C2 C1 117.1(4) . . ?
C17 C18 C19 121.4(4) . . ?
N3 C10 C11 109.4(3) . . ?
N2 C6 C1 106.0(3) . . ?
N2 C6 C5 131.1(4) . . ?
C5 C6 C1 122.8(4) . . ?
O1 C22 C17 116.3(3) . . ?
O1 C22 C21 122.9(3) . . ?
C21 C22 C17 120.8(3) . . ?
C20 C21 C22 119.4(4) . . ?
N4 C11 C10 114.9(3) . . ?
N4 C11 C12 122.3(4) . . ?
C12 C11 C10 122.7(4) . . ?
C19 C20 C21 121.0(4) . . ?
C4 C5 C6 116.0(4) . . ?
C20 C19 C18 119.1(4) . . ?
C2 C3 C4 121.9(4) . . ?
C11 C12 C13 118.8(4) . . ?
C5 C4 C3 121.9(4) . . ?
N4 C15 C14 122.1(4) . . ?
C14 C13 C12 119.1(4) . . ?
C13 C14 C15 119.4(5) . . ?

loop_
_geom_bond_atom_site_label_1
_geom_bond_atom_site_label_2
_geom_bond_distance
_geom_bond_site_symmetry_2
_geom_bond_publ_flag
Cu1 O1 2.410(3) . ?
Cu1 N1 1.960(3) . ?
Cu1 N3 2.040(3) . ?
Cu1 N4 1.983(3) . ?
Cu1 N5 1.980(3) . ?
Cl2 O9 1.435(3) . ?
Cl2 O6 1.439(3) . ?
Cl2 O7 1.432(3) . ?
Cl2 O8 1.448(3) . ?
Cl1 O4 1.449(3) . ?
Cl1 O5 1.427(3) . ?
Cl1 O3 1.442(3) . ?
Cl1 O2 1.411(4) . ?
O1 C22 1.371(4) . ?
N1 C8 1.321(5) . ?
N1 C1 1.397(5) . ?
N3 C16 1.510(4) . ?
N3 C9 1.485(5) . ?
N3 C10 1.479(5) . ?
N4 C11 1.351(5) . ?
N4 C15 1.343(5) . ?
N2 C8 1.347(5) . ?
N2 C6 1.388(5) . ?
N2 C7 1.458(5) . ?
N5 C23 1.137(5) . ?
C8 C9 1.487(5) . ?
C16 C17 1.497(5) . ?
C1 C2 1.394(5) . ?
C1 C6 1.397(5) . ?
C17 C18 1.389(5) . ?
C17 C22 1.401(5) . ?
C23 C24 1.448(5) . ?
C2 C3 1.381(6) . ?
C18 C19 1.394(6) . ?
C10 C11 1.497(5) . ?
C6 C5 1.393(6) . ?
C22 C21 1.395(5) . ?
C21 C20 1.381(5) . ?
C11 C12 1.379(5) . ?
C20 C19 1.380(6) . ?
C5 C4 1.377(6) . ?
C3 C4 1.395(6) . ?
C12 C13 1.380(7) . ?
C15 C14 1.377(6) . ?
C13 C14 1.376(7) . ?
